data_9007878
loop_
_publ_author_name
'Jessen, S. M.'
'Kuppers, H.'

_publ_section_title
;
 The structure of dilithium dihydrogen 1,2,4,5,-benzenetetracarboxylate
 tetrahydrate (dilithium dihydrogen pyromellitate tetrahydrate)
;
_journal_name_full 'Acta Crystallographica, Section C'
_journal_page_first 2351
_journal_page_last 2354
_journal_paper_doi 10.1107/S0108270190004863
_journal_volume 46
_journal_year 1990
_chemical_formula_structural Li2C10H4O8.4H2O
_chemical_formula_sum 'C5 H6 Li O6'
_space_group_IT_number 2
_symmetry_space_group_name_Hall '-P 1'
_symmetry_space_group_name_H-M 'P -1'
_cell_angle_alpha 87.66
_cell_angle_beta 89.21
_cell_angle_gamma 89.80
_cell_formula_units_Z 2
_cell_length_a 4.586
_cell_length_b 8.539
_cell_length_c 8.525
_cell_volume 333.526
_database_code_amcsd 0010241
_exptl_crystal_density_diffrn 1.683
_cod_original_formula_sum 'C5 O6 Li H6'
_cod_database_code 9007878
_amcsd_formula_title Li2C10H4O8.4H2O

loop_
_space_group_symop_operation_xyz
x,y,z
-x,-y,-z

loop_
_atom_site_label
_atom_site_fract_x
_atom_site_fract_y
_atom_site_fract_z
_atom_site_U_iso_or_equiv
_atom_site_type_symbol
_atom_site_attached_hydrogens
C1 0.83100 0.03180 0.86590 0.01490 C 0
C2 0.89120 0.15070 0.96870 0.01330 C 0
C3 0.05690 0.11790 0.10150 0.01590 C 0
C4 0.64220 0.06530 0.72560 0.01910 C 0
C5 0.79700 0.31870 0.93670 0.01570 C 0
O1 0.48100 0.18010 0.72210 0.02710 O 0
O2 0.34020 0.03260 0.38520 0.03630 O 0
O3 0.92350 0.40100 0.83610 0.02280 O 0
O4 0.58690 0.36490 0.02650 0.02120 O 0
Wat1 0.60040 0.43430 0.33940 0.02700 O 2
Wat2 0.08470 0.30950 0.48200 0.03040 O 2
Li 0.22940 0.35250 0.68810 0.02710 Li 0
H2 0.43330 0.01700 0.46450 0.01110 H 0
H3 0.52050 0.44510 0.01320 0.06840 H 0

loop_
_cod_changelog_entry_id
_cod_changelog_entry_author
_cod_changelog_entry_date
_cod_changelog_entry_text
1
;cod-tools version 3.8.0
Id: cif_guess_AMCSD_atom_types 9581 2023-05-17 12:35:41Z saulius
;
2023-05-23T09:16:15+03:00
;Derived atom types and hydrogen counts
from atom names that follow the AMCSD naming convention
(Wat == water, O-H == hydroxyl).
;

loop_
_cod_related_entry_id
_cod_related_entry_database
_cod_related_entry_code
1 AMCSD 0010241
